data_4112878
loop_
_publ_author_name
'Duarte Ananias'
'Mariya Kostova'
'Filipe A. Almeida Paz'
'Artur Ferreira'
'Lu\'is D. Carlos'
'Jacek Klinowski'
'Jo\~ao Rocha'

_publ_contact_author_address
; Department of Chemistry
  University of Aveiro
  CICECO
  3810-193
  Aveiro
  Portugal
;
_publ_contact_author_email rocha@dq.ua.pt
_publ_contact_author_fax '+351 234 370084'
_publ_contact_author_name 'Professor Jo\~ao Rocha'
_publ_contact_author_phone '+351 234 370730'
_publ_section_title
;
 Photoluminescent Layered Lanthanide Silicates
;
_journal_name_full 'Journal of the American Chemical Society'
_journal_page_first 10410
_journal_page_last 10417
_journal_paper_doi 10.1021/ja047905n
_journal_volume 126
_journal_year 2004
_chemical_formula_moiety 'H2 O10 Si3 Tb, 3(K)'
_chemical_formula_sum 'H2 K3 O10 Si3 Tb'
_chemical_formula_weight 522.51
_chemical_name_systematic
; 
 ? 
;
_space_group_IT_number 62
_symmetry_cell_setting orthorhombic
_symmetry_space_group_name_Hall '-P 2ac 2n'
_symmetry_space_group_name_H-M 'P n m a'
_atom_sites_solution_hydrogens geom
_atom_sites_solution_primary direct
_atom_sites_solution_secondary difmap
_audit_creation_date '22nd of September, 2003'
_audit_creation_method 'SHELXL-97, manual editing plus enCIFer'
_cell_angle_alpha 90.00
_cell_angle_beta 90.00
_cell_angle_gamma 90.00
_cell_formula_units_Z 4
_cell_length_a 13.210(3)
_cell_length_b 13.543(3)
_cell_length_c 5.9072(12)
_cell_measurement_reflns_used 4730
_cell_measurement_temperature 180(2)
_cell_measurement_theta_max 27.48
_cell_measurement_theta_min 1.02
_cell_volume 1056.8(4)
_computing_cell_refinement 'HKL Scalepack (Otwinowski & Minor 1997)'
_computing_data_collection 'Collect (Nonius 1998)'
_computing_data_reduction
;
 HKL Denzo and Scalepack (Otwinowski & Minor 1997)
;
_computing_molecular_graphics 'SHELXTL (Bruker 2001)'
_computing_publication_material 'SHELXTL (Bruker 2001)'
_computing_structure_refinement 'SHELXTL (Bruker 2001)'
_computing_structure_solution 'SIR-92 (Altomare at al. 1994)'
_diffrn_ambient_temperature 180(2)
_diffrn_measured_fraction_theta_full 0.996
_diffrn_measured_fraction_theta_max 0.996
_diffrn_measurement_device_type 'Nonius Kappa CCD'
_diffrn_measurement_method 'Thin slice \w and \f scans'
_diffrn_radiation_source 'fine-focus sealed tube'
_diffrn_radiation_type MoK\a
_diffrn_radiation_wavelength 0.71073
_diffrn_reflns_av_R_equivalents 0.0507
_diffrn_reflns_av_sigmaI/netI 0.0397
_diffrn_reflns_limit_h_max 17
_diffrn_reflns_limit_h_min -12
_diffrn_reflns_limit_k_max 17
_diffrn_reflns_limit_k_min -17
_diffrn_reflns_limit_l_max 7
_diffrn_reflns_limit_l_min -6
_diffrn_reflns_number 5329
_diffrn_reflns_theta_full 27.47
_diffrn_reflns_theta_max 27.47
_diffrn_reflns_theta_min 3.76
_diffrn_standards_number 0
_exptl_absorpt_coefficient_mu 8.254
_exptl_absorpt_correction_T_max 0.856
_exptl_absorpt_correction_T_min 0.521
_exptl_absorpt_correction_type multi-scan
_exptl_absorpt_process_details
;
 multi-scan from symmetry-related measurements 
 Sortav (Blessing 1995)
;
_exptl_crystal_colour Colourless
_exptl_crystal_density_diffrn 3.284
_exptl_crystal_description Block
_exptl_crystal_F_000 984
_exptl_crystal_size_max 0.16
_exptl_crystal_size_mid 0.05
_exptl_crystal_size_min 0.02
_refine_diff_density_max 1.703
_refine_diff_density_min -1.935
_refine_diff_density_rms 0.277
_refine_ls_extinction_method none
_refine_ls_goodness_of_fit_ref 1.085
_refine_ls_hydrogen_treatment mixed
_refine_ls_matrix_type full
_refine_ls_number_parameters 88
_refine_ls_number_reflns 1257
_refine_ls_number_restraints 1
_refine_ls_restrained_S_all 1.084
_refine_ls_R_factor_all 0.0408
_refine_ls_R_factor_gt 0.0339
_refine_ls_shift/su_max 0.000
_refine_ls_shift/su_mean 0.000
_refine_ls_structure_factor_coef Fsqd
_refine_ls_weighting_details 'calc w=1/[\s^2^(Fo^2^)+(0.0515P)^2^+2.1636P] where P=(Fo^2^+2Fc^2^)/3'
_refine_ls_weighting_scheme calc
_refine_ls_wR_factor_gt 0.0838
_refine_ls_wR_factor_ref 0.0876
_reflns_number_gt 1098
_reflns_number_total 1257
_reflns_threshold_expression I>2\s(I)
_cod_data_source_file ja047905nsi20040412_010433.cif
_cod_data_source_block I
_cod_database_code 4112878

loop_
_symmetry_equiv_pos_as_xyz
'x, y, z'
'-x+1/2, -y, z+1/2'
'-x, y+1/2, -z'
'x+1/2, -y+1/2, -z+1/2'
'-x, -y, -z'
'x-1/2, y, -z-1/2'
'x, -y-1/2, z'
'-x-1/2, y-1/2, z-1/2'

loop_
_atom_site_label
_atom_site_type_symbol
_atom_site_fract_x
_atom_site_fract_y
_atom_site_fract_z
_atom_site_U_iso_or_equiv
_atom_site_adp_type
_atom_site_occupancy
_atom_site_symmetry_multiplicity
_atom_site_calc_flag
_atom_site_refinement_flags
Tb1 Tb 0.04177(2) 0.2500 0.08480(5) 0.00798(15) Uani 1 2 d S
K1 K 0.37219(13) 0.2500 -0.0780(3) 0.0185(4) Uani 1 2 d S
Si1 Si 0.25251(15) 0.2500 0.4211(3) 0.0084(4) Uani 1 2 d S
Si2 Si 0.09889(10) 0.39759(11) 0.5866(2) 0.0089(3) Uani 1 1 d .
K2 K 0.36145(10) 0.48372(10) 0.58644(19) 0.0189(3) Uani 1 1 d .
O1 O 0.2066(4) 0.2500 0.1715(9) 0.0127(10) Uani 1 2 d S
O2 O 0.2119(3) 0.3463(3) 0.5682(5) 0.0132(7) Uani 1 1 d .
O3 O 0.1322(3) 0.5165(3) 0.5843(6) 0.0140(8) Uani 1 1 d D
H1 H 0.069(3) 0.548(5) 0.604(10) 0.021 Uiso 1 1 d D
O4 O 0.0318(3) 0.3706(3) 0.3673(7) 0.0122(8) Uani 1 1 d .
O5 O 0.0434(2) 0.3726(3) -0.1795(7) 0.0130(8) Uani 1 1 d .
O6 O -0.1264(4) 0.2500 0.0648(8) 0.0141(11) Uani 1 2 d S

loop_
_atom_site_aniso_label
_atom_site_aniso_U_11
_atom_site_aniso_U_22
_atom_site_aniso_U_33
_atom_site_aniso_U_23
_atom_site_aniso_U_13
_atom_site_aniso_U_12
Tb1 0.0104(2) 0.0086(2) 0.0049(2) 0.000 -0.00032(11) 0.000
K1 0.0170(8) 0.0283(10) 0.0101(8) 0.000 0.0001(6) 0.000
Si1 0.0101(9) 0.0096(9) 0.0055(9) 0.000 0.0004(7) 0.000
Si2 0.0125(7) 0.0082(7) 0.0060(7) -0.0011(5) 0.0004(5) 0.0009(5)
K2 0.0233(6) 0.0218(6) 0.0116(6) 0.0022(4) -0.0020(4) -0.0079(5)
O1 0.015(2) 0.017(2) 0.005(2) 0.000 0.001(2) 0.000
O2 0.0154(17) 0.0133(18) 0.0109(18) -0.0025(13) -0.0013(14) 0.0013(15)
O3 0.0195(19) 0.0102(18) 0.0123(18) 0.0013(13) -0.0003(15) -0.0018(15)
O4 0.0163(18) 0.0099(18) 0.0104(18) -0.0009(15) 0.0006(14) 0.0021(13)
O5 0.019(2) 0.0135(18) 0.0069(18) 0.0038(14) 0.0011(13) 0.0015(13)
O6 0.015(3) 0.018(3) 0.009(3) 0.000 -0.001(2) 0.000

loop_
_atom_type_symbol
_atom_type_description
_atom_type_scat_dispersion_real
_atom_type_scat_dispersion_imag
_atom_type_scat_source
O O 0.0106 0.0060 'International Tables Vol C Tables 4.2.6.8 and 6.1.1.4'
H H 0.0000 0.0000 'International Tables Vol C Tables 4.2.6.8 and 6.1.1.4'
Si Si 0.0817 0.0704 'International Tables Vol C Tables 4.2.6.8 and 6.1.1.4'
K K 0.2009 0.2494 'International Tables Vol C Tables 4.2.6.8 and 6.1.1.4'
Tb Tb -0.1723 4.1537 'International Tables Vol C Tables 4.2.6.8 and 6.1.1.4'

loop_
_geom_angle_atom_site_label_1
_geom_angle_atom_site_label_2
_geom_angle_atom_site_label_3
_geom_angle
_geom_angle_site_symmetry_1
_geom_angle_site_symmetry_3
_geom_angle_publ_flag
O6 Tb1 O1 169.81(18) . . no
O6 Tb1 O5 88.44(12) . 7_565 no
O1 Tb1 O5 98.50(12) . 7_565 no
O6 Tb1 O5 88.44(12) . . no
O1 Tb1 O5 98.50(12) . . no
O5 Tb1 O5 93.5(2) 7_565 . no
O6 Tb1 O4 88.95(12) . . no
O1 Tb1 O4 83.78(13) . . no
O5 Tb1 O4 176.42(12) 7_565 . no
O5 Tb1 O4 88.88(15) . . no
O6 Tb1 O4 88.95(12) . 7_565 no
O1 Tb1 O4 83.78(13) . 7_565 no
O5 Tb1 O4 88.88(15) 7_565 7_565 no
O5 Tb1 O4 176.42(12) . 7_565 no
O4 Tb1 O4 88.62(19) . 7_565 no
O6 Tb1 Si1 147.54(13) . . no
O1 Tb1 Si1 22.28(14) . . no
O5 Tb1 Si1 112.98(9) 7_565 . no
O5 Tb1 Si1 112.98(9) . . no
O4 Tb1 Si1 68.38(9) . . no
O4 Tb1 Si1 68.38(9) 7_565 . no
O6 Tb1 K1 55.49(13) . 6_556 no
O1 Tb1 K1 114.32(14) . 6_556 no
O5 Tb1 K1 123.28(9) 7_565 6_556 no
O5 Tb1 K1 123.28(9) . 6_556 no
O4 Tb1 K1 53.14(9) . 6_556 no
O4 Tb1 K1 53.14(9) 7_565 6_556 no
Si1 Tb1 K1 92.05(4) . 6_556 no
O6 Tb1 K1 50.14(13) . 6 no
O1 Tb1 K1 140.04(13) . 6 no
O5 Tb1 K1 57.11(9) 7_565 6 no
O5 Tb1 K1 57.11(9) . 6 no
O4 Tb1 K1 122.50(9) . 6 no
O4 Tb1 K1 122.50(9) 7_565 6 no
Si1 Tb1 K1 162.32(4) . 6 no
K1 Tb1 K1 105.64(5) 6_556 6 no
O6 Tb1 K2 109.50(2) . 2_564 no
O1 Tb1 K2 70.98(2) . 2_564 no
O5 Tb1 K2 133.25(10) 7_565 2_564 no
O5 Tb1 K2 46.54(10) . 2_564 no
O4 Tb1 K2 50.11(10) . 2_564 no
O4 Tb1 K2 132.49(10) 7_565 2_564 no
Si1 Tb1 K2 74.13(2) . 2_564 no
K1 Tb1 K2 101.63(2) 6_556 2_564 no
K1 Tb1 K2 101.67(2) 6 2_564 no
O6 Tb1 K2 109.50(2) . 8_655 no
O1 Tb1 K2 70.98(2) . 8_655 no
O5 Tb1 K2 46.54(10) 7_565 8_655 no
O5 Tb1 K2 133.25(10) . 8_655 no
O4 Tb1 K2 132.49(10) . 8_655 no
O4 Tb1 K2 50.11(10) 7_565 8_655 no
Si1 Tb1 K2 74.13(2) . 8_655 no
K1 Tb1 K2 101.63(2) 6_556 8_655 no
K1 Tb1 K2 101.67(2) 6 8_655 no
K2 Tb1 K2 140.96(4) 2_564 8_655 no
O6 Tb1 K2 53.49(4) . 4_455 no
O1 Tb1 K2 128.59(3) . 4_455 no
O5 Tb1 K2 43.28(9) 7_565 4_455 no
O5 Tb1 K2 113.56(10) . 4_455 no
O4 Tb1 K2 133.19(9) . 4_455 no
O4 Tb1 K2 66.60(9) 7_565 4_455 no
Si1 Tb1 K2 128.168(19) . 4_455 no
K1 Tb1 K2 80.85(3) 6_556 4_455 no
K1 Tb1 K2 56.83(2) 6 4_455 no
K2 Tb1 K2 157.664(19) 2_564 4_455 no
K2 Tb1 K2 57.70(3) 8_655 4_455 no
O1 K1 O6 124.33(17) . 6_655 no
O1 K1 O4 110.96(13) . 6_656 no
O6 K1 O4 114.73(13) 6_655 6_656 no
O1 K1 O4 110.96(13) . 4 no
O6 K1 O4 114.73(13) 6_655 4 no
O4 K1 O4 67.43(15) 6_656 4 no
O1 K1 O6 56.38(17) . 6_656 no
O6 K1 O6 179.3(2) 6_655 6_656 no
O4 K1 O6 64.71(12) 6_656 6_656 no
O4 K1 O6 64.71(12) 4 6_656 no
O1 K1 O5 148.16(7) . 6_655 no
O6 K1 O5 62.66(12) 6_655 6_655 no
O4 K1 O5 52.09(12) 6_656 6_655 no
O4 K1 O5 88.32(11) 4 6_655 no
O6 K1 O5 116.77(12) 6_656 6_655 no
O1 K1 O5 148.16(7) . 4_554 no
O6 K1 O5 62.66(12) 6_655 4_554 no
O4 K1 O5 88.32(12) 6_656 4_554 no
O4 K1 O5 52.09(12) 4 4_554 no
O6 K1 O5 116.77(12) 6_656 4_554 no
O5 K1 O5 63.61(14) 6_655 4_554 no
O1 K1 O2 79.57(13) . 7_564 no
O6 K1 O2 50.26(11) 6_655 7_564 no
O4 K1 O2 164.11(11) 6_656 7_564 no
O4 K1 O2 121.08(10) 4 7_564 no
O6 K1 O2 130.34(12) 6_656 7_564 no
O5 K1 O2 112.77(10) 6_655 7_564 no
O5 K1 O2 87.93(10) 4_554 7_564 no
O1 K1 O2 79.57(13) . 1_554 no
O6 K1 O2 50.26(11) 6_655 1_554 no
O4 K1 O2 121.08(10) 6_656 1_554 no
O4 K1 O2 164.11(11) 4 1_554 no
O6 K1 O2 130.34(12) 6_656 1_554 no
O5 K1 O2 87.93(10) 6_655 1_554 no
O5 K1 O2 112.77(10) 4_554 1_554 no
O2 K1 O2 47.33(13) 7_564 1_554 no
O1 K1 O3 79.84(8) . 2_564 no
O6 K1 O3 106.87(7) 6_655 2_564 no
O4 K1 O3 50.10(10) 6_656 2_564 no
O4 K1 O3 114.89(11) 4 2_564 no
O6 K1 O3 73.15(7) 6_656 2_564 no
O5 K1 O3 68.90(10) 6_655 2_564 no
O5 K1 O3 130.44(11) 4_554 2_564 no
O2 K1 O3 124.01(10) 7_564 2_564 no
O2 K1 O3 77.95(9) 1_554 2_564 no
O1 K1 O3 79.84(8) . 8_655 no
O6 K1 O3 106.87(7) 6_655 8_655 no
O4 K1 O3 114.89(11) 6_656 8_655 no
O4 K1 O3 50.10(10) 4 8_655 no
O6 K1 O3 73.15(7) 6_656 8_655 no
O5 K1 O3 130.44(11) 6_655 8_655 no
O5 K1 O3 68.90(10) 4_554 8_655 no
O2 K1 O3 77.95(9) 7_564 8_655 no
O2 K1 O3 124.01(10) 1_554 8_655 no
O3 K1 O3 146.22(13) 2_564 8_655 no
O1 K1 Si1 27.83(11) . . no
O6 K1 Si1 152.16(14) 6_655 . no
O4 K1 Si1 88.04(9) 6_656 . no
O4 K1 Si1 88.04(9) 4 . no
O6 K1 Si1 28.55(11) 6_656 . no
O5 K1 Si1 137.73(8) 6_655 . no
O5 K1 Si1 137.73(8) 4_554 . no
O2 K1 Si1 105.01(8) 7_564 . no
O2 K1 Si1 105.01(8) 1_554 . no
O3 K1 Si1 74.71(7) 2_564 . no
O3 K1 Si1 74.71(7) 8_655 . no
O1 Si1 O6 115.4(3) . 6_656 no
O1 Si1 O2 111.23(17) . . no
O6 Si1 O2 107.21(18) 6_656 . no
O1 Si1 O2 111.23(17) . 7_565 no
O6 Si1 O2 107.21(18) 6_656 7_565 no
O2 Si1 O2 103.9(3) . 7_565 no
O1 Si1 K1 50.57(19) . . no
O6 Si1 K1 64.79(19) 6_656 . no
O2 Si1 K1 127.99(13) . . no
O2 Si1 K1 127.99(13) 7_565 . no
O1 Si1 K1 174.3(2) . 1_556 no
O6 Si1 K1 58.89(19) 6_656 1_556 no
O2 Si1 K1 71.92(13) . 1_556 no
O2 Si1 K1 71.92(13) 7_565 1_556 no
K1 Si1 K1 123.68(8) . 1_556 no
O1 Si1 Tb1 32.13(18) . . no
O6 Si1 Tb1 147.5(2) 6_656 . no
O2 Si1 Tb1 92.36(14) . . no
O2 Si1 Tb1 92.36(14) 7_565 . no
K1 Si1 Tb1 82.69(5) . . no
K1 Si1 Tb1 153.62(7) 1_556 . no
O1 Si1 K2 113.69(7) . . no
O6 Si1 K2 65.67(6) 6_656 . no
O2 Si1 K2 45.34(14) . . no
O2 Si1 K2 132.61(14) 7_565 . no
K1 Si1 K2 92.87(4) . . no
K1 Si1 K2 64.76(4) 1_556 . no
Tb1 Si1 K2 118.78(3) . . no
O1 Si1 K2 113.69(7) . 7_565 no
O6 Si1 K2 65.67(6) 6_656 7_565 no
O2 Si1 K2 132.61(14) . 7_565 no
O2 Si1 K2 45.34(14) 7_565 7_565 no
K1 Si1 K2 92.87(4) . 7_565 no
K1 Si1 K2 64.76(4) 1_556 7_565 no
Tb1 Si1 K2 118.78(3) . 7_565 no
K2 Si1 K2 122.42(7) . 7_565 no
O5 Si2 O4 113.2(2) 1_556 . no
O5 Si2 O2 112.47(19) 1_556 . no
O4 Si2 O2 110.44(18) . . no
O5 Si2 O3 109.4(2) 1_556 . no
O4 Si2 O3 110.9(2) . . no
O2 Si2 O3 99.6(2) . . no
O5 Si2 K2 54.65(15) 1_556 2_565 no
O4 Si2 K2 152.78(15) . 2_565 no
O2 Si2 K2 96.70(13) . 2_565 no
O3 Si2 K2 60.72(12) . 2_565 no
O5 Si2 K2 156.89(15) 1_556 2_564 no
O4 Si2 K2 59.59(14) . 2_564 no
O2 Si2 K2 90.14(13) . 2_564 no
O3 Si2 K2 59.79(12) . 2_564 no
K2 Si2 K2 120.43(6) 2_565 2_564 no
O5 Si2 K1 60.89(14) 1_556 6_556 no
O4 Si2 K1 53.53(14) . 6_556 no
O2 Si2 K1 121.17(14) . 6_556 no
O3 Si2 K1 138.97(16) . 6_556 no
K2 Si2 K1 113.74(5) 2_565 6_556 no
K2 Si2 K1 112.20(5) 2_564 6_556 no
O5 Si2 K2 120.13(14) 1_556 . no
O4 Si2 K2 126.39(14) . . no
O2 Si2 K2 43.68(13) . . no
O3 Si2 K2 56.15(14) . . no
K2 Si2 K2 72.76(4) 2_565 . no
K2 Si2 K2 72.74(4) 2_564 . no
K1 Si2 K2 164.84(5) 6_556 . no
O5 Si2 K2 42.30(13) 1_556 6_557 no
O4 Si2 K2 91.36(14) . 6_557 no
O2 Si2 K2 153.43(13) . 6_557 no
O3 Si2 K2 85.79(15) . 6_557 no
K2 Si2 K2 63.16(4) 2_565 6_557 no
K2 Si2 K2 114.60(4) 2_564 6_557 no
K1 Si2 K2 59.97(4) 6_556 6_557 no
K2 Si2 K2 132.32(5) . 6_557 no
O5 Si2 H1 94.4(15) 1_556 . no
O4 Si2 H1 99.0(16) . . no
O2 Si2 H1 126.1(12) . . no
O3 Si2 H1 26.6(12) . . no
K2 Si2 H1 61.6(16) 2_565 . no
K2 Si2 H1 67.0(16) 2_564 . no
K1 Si2 H1 112.6(12) 6_556 . no
K2 Si2 H1 82.5(12) . . no
K2 Si2 H1 61.5(13) 6_557 . no
O2 K2 O5 141.33(11) . 2_565 no
O2 K2 O5 104.80(12) . 6_656 no
O5 K2 O5 95.48(11) 2_565 6_656 no
O2 K2 O4 146.26(11) . 2_565 no
O5 K2 O4 68.57(12) 2_565 2_565 no
O5 K2 O4 80.96(11) 6_656 2_565 no
O2 K2 O3 93.43(10) . 2_565 no
O5 K2 O3 123.28(11) 2_565 2_565 no
O5 K2 O3 77.60(11) 6_656 2_565 no
O4 K2 O3 54.72(11) 2_565 2_565 no
O2 K2 O3 88.88(11) . 2_564 no
O5 K2 O3 55.03(11) 2_565 2_564 no
O5 K2 O3 99.56(12) 6_656 2_564 no
O4 K2 O3 123.46(11) 2_565 2_564 no
O3 K2 O3 176.72(17) 2_565 2_564 no
O2 K2 O3 51.65(10) . . no
O5 K2 O3 109.95(10) 2_565 . no
O5 K2 O3 154.09(11) 6_656 . no
O4 K2 O3 112.34(10) 2_565 . no
O3 K2 O3 91.88(11) 2_565 . no
O3 K2 O3 91.38(11) 2_564 . no
O2 K2 O6 50.65(12) . 6_656 no
O5 K2 O6 119.62(12) 2_565 6_656 no
O5 K2 O6 60.68(12) 6_656 6_656 no
O4 K2 O6 140.82(13) 2_565 6_656 no
O3 K2 O6 105.60(12) 2_565 6_656 no
O3 K2 O6 74.13(11) 2_564 6_656 no
O3 K2 O6 100.74(12) . 6_656 no
O2 K2 Si2 113.66(8) . 2_564 no
O5 K2 Si2 27.79(8) 2_565 2_564 no
O5 K2 Si2 106.46(9) 6_656 2_564 no
O4 K2 Si2 95.68(9) 2_565 2_564 no
O3 K2 Si2 149.71(9) 2_565 2_564 no
O3 K2 Si2 29.37(8) 2_564 2_564 no
O3 K2 Si2 94.60(7) . 2_564 no
O6 K2 Si2 102.19(9) 6_656 2_564 no
O2 K2 Si2 118.03(8) . 2_565 no
O5 K2 Si2 95.15(9) 2_565 2_565 no
O5 K2 Si2 87.29(8) 6_656 2_565 no
O4 K2 Si2 28.24(8) 2_565 2_565 no
O3 K2 Si2 29.36(8) 2_565 2_565 no
O3 K2 Si2 149.73(9) 2_564 2_565 no
O3 K2 Si2 95.02(7) . 2_565 no
O6 K2 Si2 132.99(10) 6_656 2_565 no
Si2 K2 Si2 120.43(6) 2_564 2_565 no
O2 K2 Si1 25.70(8) . . no
O5 K2 Si1 129.53(9) 2_565 . no
O5 K2 Si1 85.77(9) 6_656 . no
O4 K2 Si1 158.81(9) 2_565 . no
O3 K2 Si1 106.32(9) 2_565 . no
O3 K2 Si1 74.94(8) 2_564 . no
O3 K2 Si1 74.43(8) . . no
O6 K2 Si1 26.31(10) 6_656 . no
Si2 K2 Si1 103.93(5) 2_564 . no
Si2 K2 Si1 135.23(5) 2_565 . no
O2 K2 Si2 24.81(8) . . no
O5 K2 Si2 130.35(8) 2_565 . no
O5 K2 Si2 128.49(9) 6_656 . no
O4 K2 Si2 131.98(9) 2_565 . no
O3 K2 Si2 91.53(9) 2_565 . no
O3 K2 Si2 91.55(8) 2_564 . no
O3 K2 Si2 26.92(7) . . no
O6 K2 Si2 74.92(10) 6_656 . no
Si2 K2 Si2 107.26(5) 2_564 . no
Si2 K2 Si2 107.23(5) 2_565 . no
Si1 K2 Si2 48.93(4) . . no
Si1 O1 Tb1 125.6(3) . . no
Si1 O1 K1 101.6(2) . . no
Tb1 O1 K1 132.8(2) . . no
Si2 O2 Si1 131.2(2) . . no
Si2 O2 K2 111.51(18) . . no
Si1 O2 K2 108.95(18) . . no
Si2 O2 K1 135.76(17) . 1_556 no
Si1 O2 K1 79.08(14) . 1_556 no
K2 O2 K1 77.03(9) . 1_556 no
Si2 O3 K2 90.86(15) . 2_564 no
Si2 O3 K2 89.91(15) . 2_565 no
K2 O3 K2 176.72(17) 2_564 2_565 no
Si2 O3 K2 96.93(17) . . no
K2 O3 K2 88.60(11) 2_564 . no
K2 O3 K2 88.14(10) 2_565 . no
Si2 O3 K1 157.1(2) . 2_565 no
K2 O3 K1 73.23(9) 2_564 2_565 no
K2 O3 K1 106.93(12) 2_565 2_565 no
K2 O3 K1 99.04(11) . 2_565 no
Si2 O3 H1 101(4) . . no
K2 O3 H1 99(4) 2_564 . no
K2 O3 H1 84(4) 2_565 . no
K2 O3 H1 160(4) . . no
K1 O3 H1 66(4) 2_565 . no
Si2 O4 Tb1 134.5(2) . . no
Si2 O4 K2 92.17(16) . 2_564 no
Tb1 O4 K2 92.24(13) . 2_564 no
Si2 O4 K1 100.35(18) . 6_556 no
Tb1 O4 K1 87.38(12) . 6_556 no
K2 O4 K1 162.80(15) 2_564 6_556 no
Si2 O5 Tb1 138.6(2) 1_554 . no
Si2 O5 K2 97.56(17) 1_554 2_564 no
Tb1 O5 K2 97.24(13) . 2_564 no
Si2 O5 K2 115.80(18) 1_554 6_556 no
Tb1 O5 K2 103.97(13) . 6_556 no
K2 O5 K2 84.52(11) 2_564 6_556 no
Si2 O5 K1 92.75(17) 1_554 6 no
Tb1 O5 K1 85.47(11) . 6 no
K2 O5 K1 160.74(14) 2_564 6 no
K2 O5 K1 76.34(9) 6_556 6 no
Si1 O6 Tb1 174.0(3) 6_556 . no
Si1 O6 K1 92.6(2) 6_556 6 no
Tb1 O6 K1 93.41(18) . 6 no
Si1 O6 K1 86.7(2) 6_556 6_556 no
Tb1 O6 K1 87.30(17) . 6_556 no
K1 O6 K1 179.3(2) 6 6_556 no
Si1 O6 K2 88.03(11) 6_556 4_455 no
Tb1 O6 K2 93.61(11) . 4_455 no
K1 O6 K2 74.24(9) 6 4_455 no
K1 O6 K2 105.72(9) 6_556 4_455 no
Si1 O6 K2 88.03(11) 6_556 6_556 no
Tb1 O6 K2 93.61(11) . 6_556 no
K1 O6 K2 74.24(9) 6 6_556 no
K1 O6 K2 105.72(9) 6_556 6_556 no
K2 O6 K2 148.01(17) 4_455 6_556 no

loop_
_geom_bond_atom_site_label_1
_geom_bond_atom_site_label_2
_geom_bond_distance
_geom_bond_site_symmetry_2
_geom_bond_publ_flag
Tb1 O6 2.225(6) . no
Tb1 O1 2.236(5) . no
Tb1 O5 2.279(4) 7_565 no
Tb1 O5 2.279(4) . no
Tb1 O4 2.339(4) . no
Tb1 O4 2.339(4) 7_565 no
Tb1 Si1 3.420(2) . no
Tb1 K1 3.6752(18) 6_556 no
Tb1 K1 3.7391(18) 6 no
Tb1 K2 3.8261(14) 2_564 no
Tb1 K2 3.8261(14) 8_655 no
Tb1 K2 4.0885(15) 4_455 no
K1 O1 2.638(5) . no
K1 O6 2.875(5) 6_655 no
K1 O4 2.943(4) 6_656 no
K1 O4 2.943(4) 4 no
K1 O6 3.032(5) 6_656 no
K1 O5 3.150(4) 6_655 no
K1 O5 3.150(4) 4_554 no
K1 O2 3.248(4) 7_564 no
K1 O2 3.248(4) 1_554 no
K1 O3 3.305(4) 2_564 no
K1 O3 3.305(4) 8_655 no
K1 Si1 3.345(3) . no
Si1 O1 1.594(5) . no
Si1 O6 1.601(6) 6_656 no
Si1 O2 1.656(4) . no
Si1 O2 1.656(4) 7_565 no
Si1 K1 3.355(3) 1_556 no
Si1 K2 3.6116(16) . no
Si1 K2 3.6116(16) 7_565 no
Si2 O5 1.600(4) 1_556 no
Si2 O4 1.612(4) . no
Si2 O2 1.650(4) . no
Si2 O3 1.669(4) . no
Si2 K2 3.4025(18) 2_565 no
Si2 K2 3.4040(18) 2_564 no
Si2 K1 3.601(2) 6_556 no
Si2 K2 3.6592(19) . no
Si2 K2 3.8637(19) 6_557 no
Si2 H1 2.08(6) . no
K2 O2 2.716(4) . no
K2 O5 2.799(4) 2_565 no
K2 O5 2.888(4) 6_656 no
K2 O4 2.938(4) 2_565 no
K2 O3 2.942(3) 2_565 no
K2 O3 2.968(3) 2_564 no
K2 O3 3.061(4) . no
K2 O6 3.293(2) 6_656 no
K2 Si2 3.4025(18) 2_564 no
K2 Si2 3.4040(18) 2_565 no
O2 K1 3.248(4) 1_556 no
O3 K2 2.942(3) 2_564 no
O3 K2 2.968(3) 2_565 no
O3 K1 3.305(4) 2_565 no
O3 H1 0.947(10) . no
O4 K2 2.938(4) 2_564 no
O4 K1 2.943(4) 6_556 no
O5 Si2 1.600(4) 1_554 no
O5 K2 2.799(4) 2_564 no
O5 K2 2.888(4) 6_556 no
O5 K1 3.150(4) 6 no
O6 Si1 1.601(6) 6_556 no
O6 K1 2.875(5) 6 no
O6 K1 3.032(5) 6_556 no
O6 K2 3.293(2) 4_455 no
O6 K2 3.293(2) 6_556 no

loop_
_geom_hbond_atom_site_label_D
_geom_hbond_atom_site_label_H
_geom_hbond_atom_site_label_A
_geom_hbond_distance_DH
_geom_hbond_distance_HA
_geom_hbond_distance_DA
_geom_hbond_angle_DHA
_geom_hbond_site_symmetry_A
O3 H1 O4 0.947(10) 1.73(2) 2.666(5) 167(7) 5_566

loop_
_geom_torsion_atom_site_label_1
_geom_torsion_atom_site_label_2
_geom_torsion_atom_site_label_3
_geom_torsion_atom_site_label_4
_geom_torsion
_geom_torsion_site_symmetry_1
_geom_torsion_site_symmetry_4
_geom_torsion_publ_flag
O6 K1 Si1 O1 0.0 6_655 . no
O4 K1 Si1 O1 146.26(7) 6_656 . no
O4 K1 Si1 O1 -146.26(7) 4 . no
O6 K1 Si1 O1 180.0 6_656 . no
O5 K1 Si1 O1 128.41(12) 6_655 . no
O5 K1 Si1 O1 -128.41(12) 4_554 . no
O2 K1 Si1 O1 -24.56(7) 7_564 . no
O2 K1 Si1 O1 24.56(7) 1_554 . no
O3 K1 Si1 O1 97.25(8) 2_564 . no
O3 K1 Si1 O1 -97.25(8) 8_655 . no
O1 K1 Si1 O6 180.0 . 6_656 no
O6 K1 Si1 O6 180.0 6_655 6_656 no
O4 K1 Si1 O6 -33.74(7) 6_656 6_656 no
O4 K1 Si1 O6 33.74(7) 4 6_656 no
O5 K1 Si1 O6 -51.59(12) 6_655 6_656 no
O5 K1 Si1 O6 51.59(12) 4_554 6_656 no
O2 K1 Si1 O6 155.44(7) 7_564 6_656 no
O2 K1 Si1 O6 -155.44(7) 1_554 6_656 no
O3 K1 Si1 O6 -82.75(8) 2_564 6_656 no
O3 K1 Si1 O6 82.75(8) 8_655 6_656 no
O1 K1 Si1 O2 -87.3(2) . . no
O6 K1 Si1 O2 -87.3(2) 6_655 . no
O4 K1 Si1 O2 59.0(2) 6_656 . no
O4 K1 Si1 O2 126.5(2) 4 . no
O6 K1 Si1 O2 92.7(2) 6_656 . no
O5 K1 Si1 O2 41.1(3) 6_655 . no
O5 K1 Si1 O2 144.3(2) 4_554 . no
O2 K1 Si1 O2 -111.8(2) 7_564 . no
O2 K1 Si1 O2 -62.73(19) 1_554 . no
O3 K1 Si1 O2 10.0(2) 2_564 . no
O3 K1 Si1 O2 175.5(2) 8_655 . no
O1 K1 Si1 O2 87.3(2) . 7_565 no
O6 K1 Si1 O2 87.3(2) 6_655 7_565 no
O4 K1 Si1 O2 -126.5(2) 6_656 7_565 no
O4 K1 Si1 O2 -59.0(2) 4 7_565 no
O6 K1 Si1 O2 -92.7(2) 6_656 7_565 no
O5 K1 Si1 O2 -144.3(2) 6_655 7_565 no
O5 K1 Si1 O2 -41.1(3) 4_554 7_565 no
O2 K1 Si1 O2 62.73(19) 7_564 7_565 no
O2 K1 Si1 O2 111.8(2) 1_554 7_565 no
O3 K1 Si1 O2 -175.5(2) 2_564 7_565 no
O3 K1 Si1 O2 -10.0(2) 8_655 7_565 no
O1 K1 Si1 K1 180.0 . 1_556 no
O6 K1 Si1 K1 180.0 6_655 1_556 no
O4 K1 Si1 K1 -33.74(7) 6_656 1_556 no
O4 K1 Si1 K1 33.74(7) 4 1_556 no
O6 K1 Si1 K1 0.0 6_656 1_556 no
O5 K1 Si1 K1 -51.59(12) 6_655 1_556 no
O5 K1 Si1 K1 51.59(12) 4_554 1_556 no
O2 K1 Si1 K1 155.44(7) 7_564 1_556 no
O2 K1 Si1 K1 -155.44(7) 1_554 1_556 no
O3 K1 Si1 K1 -82.75(8) 2_564 1_556 no
O3 K1 Si1 K1 82.75(8) 8_655 1_556 no
O1 K1 Si1 Tb1 0.0 . . no
O6 K1 Si1 Tb1 0.0 6_655 . no
O4 K1 Si1 Tb1 146.26(7) 6_656 . no
O4 K1 Si1 Tb1 -146.26(7) 4 . no
O6 K1 Si1 Tb1 180.0 6_656 . no
O5 K1 Si1 Tb1 128.41(12) 6_655 . no
O5 K1 Si1 Tb1 -128.41(12) 4_554 . no
O2 K1 Si1 Tb1 -24.56(7) 7_564 . no
O2 K1 Si1 Tb1 24.56(7) 1_554 . no
O3 K1 Si1 Tb1 97.25(8) 2_564 . no
O3 K1 Si1 Tb1 -97.25(8) 8_655 . no
O1 K1 Si1 K2 -118.66(4) . . no
O6 K1 Si1 K2 -118.66(4) 6_655 . no
O4 K1 Si1 K2 27.60(8) 6_656 . no
O4 K1 Si1 K2 95.08(8) 4 . no
O6 K1 Si1 K2 61.34(4) 6_656 . no
O5 K1 Si1 K2 9.75(13) 6_655 . no
O5 K1 Si1 K2 112.94(12) 4_554 . no
O2 K1 Si1 K2 -143.21(8) 7_564 . no
O2 K1 Si1 K2 -94.10(8) 1_554 . no
O3 K1 Si1 K2 -21.40(8) 2_564 . no
O3 K1 Si1 K2 144.09(8) 8_655 . no
O1 K1 Si1 K2 118.66(4) . 7_565 no
O6 K1 Si1 K2 118.66(4) 6_655 7_565 no
O4 K1 Si1 K2 -95.08(8) 6_656 7_565 no
O4 K1 Si1 K2 -27.60(8) 4 7_565 no
O6 K1 Si1 K2 -61.34(4) 6_656 7_565 no
O5 K1 Si1 K2 -112.94(12) 6_655 7_565 no
O5 K1 Si1 K2 -9.75(13) 4_554 7_565 no
O2 K1 Si1 K2 94.10(8) 7_564 7_565 no
O2 K1 Si1 K2 143.21(8) 1_554 7_565 no
O3 K1 Si1 K2 -144.09(8) 2_564 7_565 no
O3 K1 Si1 K2 21.40(8) 8_655 7_565 no
O6 Tb1 Si1 O1 180.0 . . no
O5 Tb1 Si1 O1 52.29(10) 7_565 . no
O5 Tb1 Si1 O1 -52.29(10) . . no
O4 Tb1 Si1 O1 -131.29(10) . . no
O4 Tb1 Si1 O1 131.29(10) 7_565 . no
K1 Tb1 Si1 O1 180.0 6_556 . no
K1 Tb1 Si1 O1 0.0 6 . no
K2 Tb1 Si1 O1 -78.49(2) 2_564 . no
K2 Tb1 Si1 O1 78.49(2) 8_655 . no
K2 Tb1 Si1 O1 100.04(3) 4_455 . no
O6 Tb1 Si1 O6 180.0 . 6_656 no
O1 Tb1 Si1 O6 0.0 . 6_656 no
O5 Tb1 Si1 O6 52.29(10) 7_565 6_656 no
O5 Tb1 Si1 O6 -52.29(10) . 6_656 no
O4 Tb1 Si1 O6 -131.29(10) . 6_656 no
O4 Tb1 Si1 O6 131.29(10) 7_565 6_656 no
K1 Tb1 Si1 O6 180.0 6_556 6_656 no
K1 Tb1 Si1 O6 0.0 6 6_656 no
K2 Tb1 Si1 O6 -78.49(2) 2_564 6_656 no
K2 Tb1 Si1 O6 78.49(2) 8_655 6_656 no
K2 Tb1 Si1 O6 100.04(3) 4_455 6_656 no
O6 Tb1 Si1 O2 -51.99(13) . . no
O1 Tb1 Si1 O2 128.01(13) . . no
O5 Tb1 Si1 O2 -179.70(16) 7_565 . no
O5 Tb1 Si1 O2 75.72(17) . . no
O4 Tb1 Si1 O2 -3.28(16) . . no
O4 Tb1 Si1 O2 -100.70(17) 7_565 . no
K1 Tb1 Si1 O2 -51.99(13) 6_556 . no
K1 Tb1 Si1 O2 128.01(13) 6 . no
K2 Tb1 Si1 O2 49.53(13) 2_564 . no
K2 Tb1 Si1 O2 -153.50(14) 8_655 . no
K2 Tb1 Si1 O2 -131.95(13) 4_455 . no
O6 Tb1 Si1 O2 51.99(13) . 7_565 no
O1 Tb1 Si1 O2 -128.01(13) . 7_565 no
O5 Tb1 Si1 O2 -75.72(17) 7_565 7_565 no
O5 Tb1 Si1 O2 179.70(16) . 7_565 no
O4 Tb1 Si1 O2 100.70(17) . 7_565 no
O4 Tb1 Si1 O2 3.28(16) 7_565 7_565 no
K1 Tb1 Si1 O2 51.99(13) 6_556 7_565 no
K1 Tb1 Si1 O2 -128.01(13) 6 7_565 no
K2 Tb1 Si1 O2 153.50(14) 2_564 7_565 no
K2 Tb1 Si1 O2 -49.53(13) 8_655 7_565 no
K2 Tb1 Si1 O2 -27.97(15) 4_455 7_565 no
O6 Tb1 Si1 K1 180.0 . . no
O1 Tb1 Si1 K1 0.0 . . no
O5 Tb1 Si1 K1 52.29(10) 7_565 . no
O5 Tb1 Si1 K1 -52.29(10) . . no
O4 Tb1 Si1 K1 -131.29(10) . . no
O4 Tb1 Si1 K1 131.29(10) 7_565 . no
K1 Tb1 Si1 K1 180.0 6_556 . no
K1 Tb1 Si1 K1 0.0 6 . no
K2 Tb1 Si1 K1 -78.49(2) 2_564 . no
K2 Tb1 Si1 K1 78.49(2) 8_655 . no
K2 Tb1 Si1 K1 100.04(3) 4_455 . no
O6 Tb1 Si1 K1 0.0 . 1_556 no
O1 Tb1 Si1 K1 180.0 . 1_556 no
O5 Tb1 Si1 K1 -127.71(10) 7_565 1_556 no
O5 Tb1 Si1 K1 127.71(10) . 1_556 no
O4 Tb1 Si1 K1 48.71(10) . 1_556 no
O4 Tb1 Si1 K1 -48.71(10) 7_565 1_556 no
K1 Tb1 Si1 K1 0.0 6_556 1_556 no
K1 Tb1 Si1 K1 180.0 6 1_556 no
K2 Tb1 Si1 K1 101.51(2) 2_564 1_556 no
K2 Tb1 Si1 K1 -101.51(2) 8_655 1_556 no
K2 Tb1 Si1 K1 -79.96(3) 4_455 1_556 no
O6 Tb1 Si1 K2 -90.74(6) . . no
O1 Tb1 Si1 K2 89.26(6) . . no
O5 Tb1 Si1 K2 141.56(11) 7_565 . no
O5 Tb1 Si1 K2 36.97(12) . . no
O4 Tb1 Si1 K2 -42.03(11) . . no
O4 Tb1 Si1 K2 -139.45(12) 7_565 . no
K1 Tb1 Si1 K2 -90.74(6) 6_556 . no
K1 Tb1 Si1 K2 89.26(6) 6 . no
K2 Tb1 Si1 K2 10.78(5) 2_564 . no
K2 Tb1 Si1 K2 167.75(7) 8_655 . no
K2 Tb1 Si1 K2 -170.70(4) 4_455 . no
O6 Tb1 Si1 K2 90.74(6) . 7_565 no
O1 Tb1 Si1 K2 -89.26(6) . 7_565 no
O5 Tb1 Si1 K2 -36.97(12) 7_565 7_565 no
O5 Tb1 Si1 K2 -141.56(11) . 7_565 no
O4 Tb1 Si1 K2 139.45(12) . 7_565 no
O4 Tb1 Si1 K2 42.03(11) 7_565 7_565 no
K1 Tb1 Si1 K2 90.74(6) 6_556 7_565 no
K1 Tb1 Si1 K2 -89.26(6) 6 7_565 no
K2 Tb1 Si1 K2 -167.75(7) 2_564 7_565 no
K2 Tb1 Si1 K2 -10.78(5) 8_655 7_565 no
K2 Tb1 Si1 K2 10.77(8) 4_455 7_565 no
O1 Si1 K2 O2 97.0(3) . . no
O6 Si1 K2 O2 -154.6(3) 6_656 . no
O2 Si1 K2 O2 -63.2(2) 7_565 . no
K1 Si1 K2 O2 144.77(18) . . no
K1 Si1 K2 O2 -89.05(18) 1_556 . no
Tb1 Si1 K2 O2 61.54(17) . . no
K2 Si1 K2 O2 -119.99(19) 7_565 . no
O1 Si1 K2 O5 -31.3(2) . 2_565 no
O6 Si1 K2 O5 77.1(2) 6_656 2_565 no
O2 Si1 K2 O5 -128.3(2) . 2_565 no
O2 Si1 K2 O5 168.6(2) 7_565 2_565 no
K1 Si1 K2 O5 16.48(12) . 2_565 no
K1 Si1 K2 O5 142.66(12) 1_556 2_565 no
Tb1 Si1 K2 O5 -66.75(13) . 2_565 no
K2 Si1 K2 O5 111.72(11) 7_565 2_565 no
O1 Si1 K2 O5 -124.9(2) . 6_656 no
O6 Si1 K2 O5 -16.5(2) 6_656 6_656 no
O2 Si1 K2 O5 138.09(19) . 6_656 no
O2 Si1 K2 O5 74.9(2) 7_565 6_656 no
K1 Si1 K2 O5 -77.14(9) . 6_656 no
K1 Si1 K2 O5 49.04(9) 1_556 6_656 no
Tb1 Si1 K2 O5 -160.37(10) . 6_656 no
K2 Si1 K2 O5 18.10(11) 7_565 6_656 no
O1 Si1 K2 O4 -176.1(3) . 2_565 no
O6 Si1 K2 O4 -67.7(3) 6_656 2_565 no
O2 Si1 K2 O4 86.9(3) . 2_565 no
O2 Si1 K2 O4 23.7(4) 7_565 2_565 no
K1 Si1 K2 O4 -128.4(2) . 2_565 no
K1 Si1 K2 O4 -2.2(3) 1_556 2_565 no
Tb1 Si1 K2 O4 148.4(2) . 2_565 no
K2 Si1 K2 O4 -33.1(3) 7_565 2_565 no
O1 Si1 K2 O3 159.4(2) . 2_565 no
O6 Si1 K2 O3 -92.3(2) 6_656 2_565 no
O2 Si1 K2 O3 62.33(19) . 2_565 no
O2 Si1 K2 O3 -0.8(2) 7_565 2_565 no
K1 Si1 K2 O3 -152.90(10) . 2_565 no
K1 Si1 K2 O3 -26.72(10) 1_556 2_565 no
Tb1 Si1 K2 O3 123.86(10) . 2_565 no
K2 Si1 K2 O3 -57.67(12) 7_565 2_565 no
O1 Si1 K2 O3 -23.8(2) . 2_564 no
O6 Si1 K2 O3 84.6(2) 6_656 2_564 no
O2 Si1 K2 O3 -120.8(2) . 2_564 no
O2 Si1 K2 O3 176.0(2) 7_565 2_564 no
K1 Si1 K2 O3 23.95(9) . 2_564 no
K1 Si1 K2 O3 150.13(10) 1_556 2_564 no
Tb1 Si1 K2 O3 -59.28(10) . 2_564 no
K2 Si1 K2 O3 119.19(10) 7_565 2_564 no
O1 Si1 K2 O3 72.0(2) . . no
O6 Si1 K2 O3 -179.6(2) 6_656 . no
O2 Si1 K2 O3 -25.03(18) . . no
O2 Si1 K2 O3 -88.2(2) 7_565 . no
K1 Si1 K2 O3 119.74(8) . . no
K1 Si1 K2 O3 -114.08(8) 1_556 . no
Tb1 Si1 K2 O3 36.51(8) . . no
K2 Si1 K2 O3 -145.02(10) 7_565 . no
O1 Si1 K2 O6 -108.4(3) . 6_656 no
O2 Si1 K2 O6 154.6(3) . 6_656 no
O2 Si1 K2 O6 91.5(3) 7_565 6_656 no
K1 Si1 K2 O6 -60.6(2) . 6_656 no
K1 Si1 K2 O6 65.6(2) 1_556 6_656 no
Tb1 Si1 K2 O6 -143.9(2) . 6_656 no
K2 Si1 K2 O6 34.6(2) 7_565 6_656 no
O1 Si1 K2 Si2 -19.0(2) . 2_564 no
O6 Si1 K2 Si2 89.4(2) 6_656 2_564 no
O2 Si1 K2 Si2 -115.99(18) . 2_564 no
O2 Si1 K2 Si2 -179.1(2) 7_565 2_564 no
K1 Si1 K2 Si2 28.78(6) . 2_564 no
K1 Si1 K2 Si2 154.96(6) 1_556 2_564 no
Tb1 Si1 K2 Si2 -54.45(7) . 2_564 no
K2 Si1 K2 Si2 124.02(6) 7_565 2_564 no
O1 Si1 K2 Si2 153.3(2) . 2_565 no
O6 Si1 K2 Si2 -98.4(2) 6_656 2_565 no
O2 Si1 K2 Si2 56.24(19) . 2_565 no
O2 Si1 K2 Si2 -6.9(2) 7_565 2_565 no
K1 Si1 K2 Si2 -158.99(7) . 2_565 no
K1 Si1 K2 Si2 -32.81(8) 1_556 2_565 no
Tb1 Si1 K2 Si2 117.77(7) . 2_565 no
K2 Si1 K2 Si2 -63.76(11) 7_565 2_565 no
O1 Si1 K2 Si2 82.0(2) . . no
O6 Si1 K2 Si2 -169.7(2) 6_656 . no
O2 Si1 K2 Si2 -15.07(17) . . no
O2 Si1 K2 Si2 -78.2(2) 7_565 . no
K1 Si1 K2 Si2 129.71(6) . . no
K1 Si1 K2 Si2 -104.12(6) 1_556 . no
Tb1 Si1 K2 Si2 46.47(5) . . no
K2 Si1 K2 Si2 -135.06(8) 7_565 . no
O5 Si2 K2 O2 91.8(2) 1_556 . no
O4 Si2 K2 O2 -81.7(2) . . no
O3 Si2 K2 O2 -174.0(2) . . no
K2 Si2 K2 O2 120.13(17) 2_565 . no
K2 Si2 K2 O2 -109.21(17) 2_564 . no
K1 Si2 K2 O2 2.3(2) 6_556 . no
K2 Si2 K2 O2 142.93(18) 6_557 . no
O5 Si2 K2 O5 -141.03(14) 1_556 2_565 no
O4 Si2 K2 O5 45.4(2) . 2_565 no
O2 Si2 K2 O5 127.1(2) . 2_565 no
O3 Si2 K2 O5 -46.85(19) . 2_565 no
K2 Si2 K2 O5 -112.73(13) 2_565 2_565 no
K2 Si2 K2 O5 17.93(11) 2_564 2_565 no
K1 Si2 K2 O5 129.5(2) 6_556 2_565 no
K2 Si2 K2 O5 -89.93(11) 6_557 2_565 no
O5 Si2 K2 O5 72.3(2) 1_556 6_656 no
O4 Si2 K2 O5 -101.3(2) . 6_656 no
O2 Si2 K2 O5 -19.5(2) . 6_656 no
O3 Si2 K2 O5 166.47(17) . 6_656 no
K2 Si2 K2 O5 100.58(11) 2_565 6_656 no
K2 Si2 K2 O5 -128.75(11) 2_564 6_656 no
K1 Si2 K2 O5 -17.2(2) 6_556 6_656 no
K2 Si2 K2 O5 123.38(12) 6_557 6_656 no
O5 Si2 K2 O4 -44.2(2) 1_556 2_565 no
O4 Si2 K2 O4 142.25(14) . 2_565 no
O2 Si2 K2 O4 -136.0(2) . 2_565 no
O3 Si2 K2 O4 50.01(19) . 2_565 no
K2 Si2 K2 O4 -15.88(11) 2_565 2_565 no
K2 Si2 K2 O4 114.78(13) 2_564 2_565 no
K1 Si2 K2 O4 -133.7(2) 6_556 2_565 no
K2 Si2 K2 O4 6.92(14) 6_557 2_565 no
O5 Si2 K2 O3 -3.05(19) 1_556 2_565 no
O4 Si2 K2 O3 -176.6(2) . 2_565 no
O2 Si2 K2 O3 -94.88(19) . 2_565 no
O3 Si2 K2 O3 91.13(16) . 2_565 no
K2 Si2 K2 O3 25.25(8) 2_565 2_565 no
K2 Si2 K2 O3 155.91(10) 2_564 2_565 no
K1 Si2 K2 O3 -92.6(2) 6_556 2_565 no
K2 Si2 K2 O3 48.05(11) 6_557 2_565 no
O5 Si2 K2 O3 175.81(19) 1_556 2_564 no
O4 Si2 K2 O3 2.2(2) . 2_564 no
O2 Si2 K2 O3 83.98(18) . 2_564 no
O3 Si2 K2 O3 -90.01(17) . 2_564 no
K2 Si2 K2 O3 -155.89(10) 2_565 2_564 no
K2 Si2 K2 O3 -25.23(8) 2_564 2_564 no
K1 Si2 K2 O3 86.3(2) 6_556 2_564 no
K2 Si2 K2 O3 -133.09(9) 6_557 2_564 no
O5 Si2 K2 O3 -94.2(2) 1_556 . no
O4 Si2 K2 O3 92.2(2) . . no
O2 Si2 K2 O3 174.0(2) . . no
K2 Si2 K2 O3 -65.88(15) 2_565 . no
K2 Si2 K2 O3 64.78(15) 2_564 . no
K1 Si2 K2 O3 176.3(3) 6_556 . no
K2 Si2 K2 O3 -43.08(15) 6_557 . no
O5 Si2 K2 O6 102.7(2) 1_556 6_656 no
O4 Si2 K2 O6 -70.9(2) . 6_656 no
O2 Si2 K2 O6 10.87(19) . 6_656 no
O3 Si2 K2 O6 -163.12(16) . 6_656 no
K2 Si2 K2 O6 130.99(10) 2_565 6_656 no
K2 Si2 K2 O6 -98.34(9) 2_564 6_656 no
K1 Si2 K2 O6 13.2(2) 6_556 6_656 no
K2 Si2 K2 O6 153.80(11) 6_557 6_656 no
O5 Si2 K2 Si2 -158.94(18) 1_556 2_564 no
O4 Si2 K2 Si2 27.48(18) . 2_564 no
O2 Si2 K2 Si2 109.23(17) . 2_564 no
O3 Si2 K2 Si2 -64.76(15) . 2_564 no
K2 Si2 K2 Si2 -130.65(7) 2_565 2_564 no
K2 Si2 K2 Si2 0.01(2) 2_564 2_564 no
K1 Si2 K2 Si2 111.54(18) 6_556 2_564 no
K2 Si2 K2 Si2 -107.85(7) 6_557 2_564 no
O5 Si2 K2 Si2 -28.28(17) 1_556 2_565 no
O4 Si2 K2 Si2 158.14(19) . 2_565 no
O2 Si2 K2 Si2 -120.11(17) . 2_565 no
O3 Si2 K2 Si2 65.90(15) . 2_565 no
K2 Si2 K2 Si2 0.01(2) 2_565 2_565 no
K2 Si2 K2 Si2 130.68(7) 2_564 2_565 no
K1 Si2 K2 Si2 -117.80(18) 6_556 2_565 no
K2 Si2 K2 Si2 22.81(7) 6_557 2_565 no
O5 Si2 K2 Si1 107.42(18) 1_556 . no
O4 Si2 K2 Si1 -66.16(19) . . no
O2 Si2 K2 Si1 15.59(17) . . no
O3 Si2 K2 Si1 -158.40(15) . . no
K2 Si2 K2 Si1 135.71(6) 2_565 . no
K2 Si2 K2 Si1 -93.63(5) 2_564 . no
K1 Si2 K2 Si1 17.90(19) 6_556 . no
K2 Si2 K2 Si1 158.51(8) 6_557 . no
O6 Si1 O1 Tb1 180.0 6_656 . no
O2 Si1 O1 Tb1 -57.62(17) . . no
O2 Si1 O1 Tb1 57.62(17) 7_565 . no
K1 Si1 O1 Tb1 180.0 . . no
K1 Si1 O1 Tb1 180.000(2) 1_556 . no
K2 Si1 O1 Tb1 -106.86(10) . . no
K2 Si1 O1 Tb1 106.86(10) 7_565 . no
O6 Si1 O1 K1 0.0 6_656 . no
O2 Si1 O1 K1 122.38(17) . . no
O2 Si1 O1 K1 -122.38(17) 7_565 . no
K1 Si1 O1 K1 0.000(2) 1_556 . no
Tb1 Si1 O1 K1 180.0 . . no
K2 Si1 O1 K1 73.14(10) . . no
K2 Si1 O1 K1 -73.14(10) 7_565 . no
O6 Tb1 O1 Si1 0.0 . . no
O5 Tb1 O1 Si1 -132.57(10) 7_565 . no
O5 Tb1 O1 Si1 132.57(10) . . no
O4 Tb1 O1 Si1 44.64(10) . . no
O4 Tb1 O1 Si1 -44.64(10) 7_565 . no
K1 Tb1 O1 Si1 0.0 6_556 . no
K1 Tb1 O1 Si1 180.0 6 . no
K2 Tb1 O1 Si1 94.49(5) 2_564 . no
K2 Tb1 O1 Si1 -94.49(5) 8_655 . no
K2 Tb1 O1 Si1 -97.90(11) 4_455 . no
O6 Tb1 O1 K1 180.0 . . no
O5 Tb1 O1 K1 47.43(10) 7_565 . no
O5 Tb1 O1 K1 -47.43(10) . . no
O4 Tb1 O1 K1 -135.36(10) . . no
O4 Tb1 O1 K1 135.36(10) 7_565 . no
Si1 Tb1 O1 K1 180.0 . . no
K1 Tb1 O1 K1 180.0 6_556 . no
K1 Tb1 O1 K1 0.0 6 . no
K2 Tb1 O1 K1 -85.51(5) 2_564 . no
K2 Tb1 O1 K1 85.51(5) 8_655 . no
K2 Tb1 O1 K1 82.10(11) 4_455 . no
O6 K1 O1 Si1 180.0 6_655 . no
O4 K1 O1 Si1 -36.47(9) 6_656 . no
O4 K1 O1 Si1 36.47(9) 4 . no
O6 K1 O1 Si1 0.0 6_656 . no
O5 K1 O1 Si1 -87.4(2) 6_655 . no
O5 K1 O1 Si1 87.4(2) 4_554 . no
O2 K1 O1 Si1 155.91(6) 7_564 . no
O2 K1 O1 Si1 -155.91(6) 1_554 . no
O3 K1 O1 Si1 -76.44(7) 2_564 . no
O3 K1 O1 Si1 76.44(7) 8_655 . no
O6 K1 O1 Tb1 0.0 6_655 . no
O4 K1 O1 Tb1 143.53(9) 6_656 . no
O4 K1 O1 Tb1 -143.53(9) 4 . no
O6 K1 O1 Tb1 180.0 6_656 . no
O5 K1 O1 Tb1 92.6(2) 6_655 . no
O5 K1 O1 Tb1 -92.6(2) 4_554 . no
O2 K1 O1 Tb1 -24.09(6) 7_564 . no
O2 K1 O1 Tb1 24.09(6) 1_554 . no
O3 K1 O1 Tb1 103.56(7) 2_564 . no
O3 K1 O1 Tb1 -103.56(7) 8_655 . no
Si1 K1 O1 Tb1 180.0 . . no
O5 Si2 O2 Si1 105.3(3) 1_556 . no
O4 Si2 O2 Si1 -22.3(4) . . no
O3 Si2 O2 Si1 -139.0(3) . . no
K2 Si2 O2 Si1 159.7(3) 2_565 . no
K2 Si2 O2 Si1 -79.6(3) 2_564 . no
K1 Si2 O2 Si1 36.7(3) 6_556 . no
K2 Si2 O2 Si1 -144.0(4) . . no
K2 Si2 O2 Si1 121.0(3) 6_557 . no
O5 Si2 O2 K2 -110.7(2) 1_556 . no
O4 Si2 O2 K2 121.77(19) . . no
O3 Si2 O2 K2 5.06(19) . . no
K2 Si2 O2 K2 -56.28(13) 2_565 . no
K2 Si2 O2 K2 64.40(12) 2_564 . no
K1 Si2 O2 K2 -179.29(7) 6_556 . no
K2 Si2 O2 K2 -94.9(3) 6_557 . no
O5 Si2 O2 K1 -17.3(3) 1_556 1_556 no
O4 Si2 O2 K1 -144.9(2) . 1_556 no
O3 Si2 O2 K1 98.4(3) . 1_556 no
K2 Si2 O2 K1 37.1(2) 2_565 1_556 no
K2 Si2 O2 K1 157.8(2) 2_564 1_556 no
K1 Si2 O2 K1 -85.9(2) 6_556 1_556 no
K2 Si2 O2 K1 93.4(3) . 1_556 no
K2 Si2 O2 K1 -1.5(5) 6_557 1_556 no
O1 Si1 O2 Si2 41.9(4) . . no
O6 Si1 O2 Si2 168.9(3) 6_656 . no
O2 Si1 O2 Si2 -77.8(3) 7_565 . no
K1 Si1 O2 Si2 97.7(3) . . no
K1 Si1 O2 Si2 -143.2(3) 1_556 . no
Tb1 Si1 O2 Si2 15.2(3) . . no
K2 Si1 O2 Si2 144.7(4) . . no
K2 Si1 O2 Si2 -118.7(3) 7_565 . no
O1 Si1 O2 K2 -102.8(2) . . no
O6 Si1 O2 K2 24.1(2) 6_656 . no
O2 Si1 O2 K2 137.44(14) 7_565 . no
K1 Si1 O2 K2 -47.0(2) . . no
K1 Si1 O2 K2 72.07(12) 1_556 . no
Tb1 Si1 O2 K2 -129.54(12) . . no
K2 Si1 O2 K2 96.62(19) 7_565 . no
O1 Si1 O2 K1 -174.89(19) . 1_556 no
O6 Si1 O2 K1 -47.92(18) 6_656 1_556 no
O2 Si1 O2 K1 65.4(2) 7_565 1_556 no
K1 Si1 O2 K1 -119.03(15) . 1_556 no
Tb1 Si1 O2 K1 158.40(6) . 1_556 no
K2 Si1 O2 K1 -72.07(12) . 1_556 no
K2 Si1 O2 K1 24.55(19) 7_565 1_556 no
O5 K2 O2 Si2 -76.5(2) 2_565 . no
O5 K2 O2 Si2 164.29(16) 6_656 . no
O4 K2 O2 Si2 68.4(3) 2_565 . no
O3 K2 O2 Si2 86.21(18) 2_565 . no
O3 K2 O2 Si2 -96.11(17) 2_564 . no
O3 K2 O2 Si2 -3.47(13) . . no
O6 K2 O2 Si2 -166.4(2) 6_656 . no
Si2 K2 O2 Si2 -79.88(16) 2_564 . no
Si2 K2 O2 Si2 69.39(18) 2_565 . no
Si1 K2 O2 Si2 -152.2(3) . . no
O5 K2 O2 Si1 75.7(3) 2_565 . no
O5 K2 O2 Si1 -43.55(19) 6_656 . no
O4 K2 O2 Si1 -139.47(19) 2_565 . no
O3 K2 O2 Si1 -121.63(17) 2_565 . no
O3 K2 O2 Si1 56.04(18) 2_564 . no
O3 K2 O2 Si1 148.7(2) . . no
O6 K2 O2 Si1 -14.22(16) 6_656 . no
Si2 K2 O2 Si1 72.28(18) 2_564 . no
Si2 K2 O2 Si1 -138.45(14) 2_565 . no
Si2 K2 O2 Si1 152.2(3) . . no
O5 K2 O2 K1 149.14(16) 2_565 1_556 no
O5 K2 O2 K1 29.91(10) 6_656 1_556 no
O4 K2 O2 K1 -66.0(2) 2_565 1_556 no
O3 K2 O2 K1 -48.17(10) 2_565 1_556 no
O3 K2 O2 K1 129.51(10) 2_564 1_556 no
O3 K2 O2 K1 -137.84(12) . 1_556 no
O6 K2 O2 K1 59.24(12) 6_656 1_556 no
Si2 K2 O2 K1 145.74(6) 2_564 1_556 no
Si2 K2 O2 K1 -64.98(9) 2_565 1_556 no
Si1 K2 O2 K1 73.47(16) . 1_556 no
Si2 K2 O2 K1 -134.38(19) . 1_556 no
O5 Si2 O3 K2 -157.43(15) 1_556 2_564 no
O4 Si2 O3 K2 -31.9(2) . 2_564 no
O2 Si2 O3 K2 84.49(15) . 2_564 no
K2 Si2 O3 K2 176.81(17) 2_565 2_564 no
K1 Si2 O3 K2 -89.83(19) 6_556 2_564 no
K2 Si2 O3 K2 88.70(12) . 2_564 no
K2 Si2 O3 K2 -121.73(9) 6_557 2_564 no
O5 Si2 O3 K2 25.76(19) 1_556 2_565 no
O4 Si2 O3 K2 151.32(16) . 2_565 no
O2 Si2 O3 K2 -92.32(15) . 2_565 no
K2 Si2 O3 K2 -176.81(17) 2_564 2_565 no
K1 Si2 O3 K2 93.36(18) 6_556 2_565 no
K2 Si2 O3 K2 -88.11(11) . 2_565 no
K2 Si2 O3 K2 61.46(9) 6_557 2_565 no
O5 Si2 O3 K2 113.88(16) 1_556 . no
O4 Si2 O3 K2 -120.57(17) . . no
O2 Si2 O3 K2 -4.21(16) . . no
K2 Si2 O3 K2 88.11(11) 2_565 . no
K2 Si2 O3 K2 -88.70(12) 2_564 . no
K1 Si2 O3 K2 -178.53(11) 6_556 . no
K2 Si2 O3 K2 149.58(9) 6_557 . no
O5 Si2 O3 K1 -112.3(5) 1_556 2_565 no
O4 Si2 O3 K1 13.3(6) . 2_565 no
O2 Si2 O3 K1 129.7(5) . 2_565 no
K2 Si2 O3 K1 -138.0(6) 2_565 2_565 no
K2 Si2 O3 K1 45.2(4) 2_564 2_565 no
K1 Si2 O3 K1 -44.7(6) 6_556 2_565 no
K2 Si2 O3 K1 133.9(5) . 2_565 no
K2 Si2 O3 K1 -76.6(5) 6_557 2_565 no
O2 K2 O3 Si2 3.21(12) . . no
O5 K2 O3 Si2 143.73(15) 2_565 . no
O5 K2 O3 Si2 -24.8(3) 6_656 . no
O4 K2 O3 Si2 -142.00(15) 2_565 . no
O3 K2 O3 Si2 -89.68(15) 2_565 . no
O3 K2 O3 Si2 90.69(15) 2_564 . no
O6 K2 O3 Si2 16.58(16) 6_656 . no
Si2 K2 O3 Si2 119.93(14) 2_564 . no
Si2 K2 O3 Si2 -118.93(14) 2_565 . no
Si1 K2 O3 Si2 16.74(12) . . no
O2 K2 O3 K2 -87.48(12) . 2_564 no
O5 K2 O3 K2 53.04(12) 2_565 2_564 no
O5 K2 O3 K2 -115.5(2) 6_656 2_564 no
O4 K2 O3 K2 127.31(12) 2_565 2_564 no
O3 K2 O3 K2 179.62(15) 2_565 2_564 no
O3 K2 O3 K2 0.0 2_564 2_564 no
O6 K2 O3 K2 -74.11(12) 6_656 2_564 no
Si2 K2 O3 K2 29.24(8) 2_564 2_564 no
Si2 K2 O3 K2 150.38(9) 2_565 2_564 no
Si1 K2 O3 K2 -73.95(8) . 2_564 no
Si2 K2 O3 K2 -90.69(15) . 2_564 no
O2 K2 O3 K2 92.89(13) . 2_565 no
O5 K2 O3 K2 -126.58(11) 2_565 2_565 no
O5 K2 O3 K2 64.9(2) 6_656 2_565 no
O4 K2 O3 K2 -52.31(12) 2_565 2_565 no
O3 K2 O3 K2 0.0 2_565 2_565 no
O3 K2 O3 K2 -179.63(15) 2_564 2_565 no
O6 K2 O3 K2 106.26(12) 6_656 2_565 no
Si2 K2 O3 K2 -150.38(9) 2_564 2_565 no
Si2 K2 O3 K2 -29.25(8) 2_565 2_565 no
Si1 K2 O3 K2 106.42(9) . 2_565 no
Si2 K2 O3 K2 89.68(15) . 2_565 no
O2 K2 O3 K1 -160.26(15) . 2_565 no
O5 K2 O3 K1 -19.73(13) 2_565 2_565 no
O5 K2 O3 K1 171.8(2) 6_656 2_565 no
O4 K2 O3 K1 54.54(12) 2_565 2_565 no
O3 K2 O3 K1 106.85(12) 2_565 2_565 no
O3 K2 O3 K1 -72.78(9) 2_564 2_565 no
O6 K2 O3 K1 -146.89(12) 6_656 2_565 no
Si2 K2 O3 K1 -43.53(9) 2_564 2_565 no
Si2 K2 O3 K1 77.60(8) 2_565 2_565 no
Si1 K2 O3 K1 -146.72(10) . 2_565 no
Si2 K2 O3 K1 -163.5(2) . 2_565 no
O5 Si2 O4 Tb1 -109.4(3) 1_556 . no
O2 Si2 O4 Tb1 17.7(4) . . no
O3 Si2 O4 Tb1 127.2(3) . . no
K2 Si2 O4 Tb1 -166.51(13) 2_565 . no
K2 Si2 O4 Tb1 95.3(3) 2_564 . no
K1 Si2 O4 Tb1 -96.6(3) 6_556 . no
K2 Si2 O4 Tb1 64.6(3) . . no
K2 Si2 O4 Tb1 -146.8(3) 6_557 . no
O5 Si2 O4 K2 155.33(17) 1_556 2_564 no
O2 Si2 O4 K2 -77.55(18) . 2_564 no
O3 Si2 O4 K2 31.9(2) . 2_564 no
K2 Si2 O4 K2 98.2(3) 2_565 2_564 no
K1 Si2 O4 K2 168.16(18) 6_556 2_564 no
K2 Si2 O4 K2 -30.71(19) . 2_564 no
K2 Si2 O4 K2 117.96(8) 6_557 2_564 no
O5 Si2 O4 K1 -12.8(2) 1_556 6_556 no
O2 Si2 O4 K1 114.29(17) . 6_556 no
O3 Si2 O4 K1 -136.21(17) . 6_556 no
K2 Si2 O4 K1 -70.0(4) 2_565 6_556 no
K2 Si2 O4 K1 -168.16(18) 2_564 6_556 no
K2 Si2 O4 K1 161.13(7) . 6_556 no
K2 Si2 O4 K1 -50.20(11) 6_557 6_556 no
O6 Tb1 O4 Si2 148.0(3) . . no
O1 Tb1 O4 Si2 -24.9(3) . . no
O5 Tb1 O4 Si2 105(2) 7_565 . no
O5 Tb1 O4 Si2 -123.6(3) . . no
O4 Tb1 O4 Si2 59.0(3) 7_565 . no
Si1 Tb1 O4 Si2 -8.2(3) . . no
K1 Tb1 O4 Si2 102.0(3) 6_556 . no
K1 Tb1 O4 Si2 -172.5(2) 6 . no
K2 Tb1 O4 Si2 -95.3(3) 2_564 . no
K2 Tb1 O4 Si2 32.1(4) 8_655 . no
K2 Tb1 O4 Si2 114.4(3) 4_455 . no
O6 Tb1 O4 K2 -116.77(12) . 2_564 no
O1 Tb1 O4 K2 70.36(12) . 2_564 no
O5 Tb1 O4 K2 -160.0(19) 7_565 2_564 no
O5 Tb1 O4 K2 -28.31(11) . 2_564 no
O4 Tb1 O4 K2 154.25(5) 7_565 2_564 no
Si1 Tb1 O4 K2 87.01(9) . 2_564 no
K1 Tb1 O4 K2 -162.79(15) 6_556 2_564 no
K1 Tb1 O4 K2 -77.29(11) 6 2_564 no
K2 Tb1 O4 K2 127.39(9) 8_655 2_564 no
K2 Tb1 O4 K2 -150.32(5) 4_455 2_564 no
O6 Tb1 O4 K1 46.02(11) . 6_556 no
O1 Tb1 O4 K1 -126.84(13) . 6_556 no
O5 Tb1 O4 K1 3(2) 7_565 6_556 no
O5 Tb1 O4 K1 134.48(11) . 6_556 no
O4 Tb1 O4 K1 -42.95(14) 7_565 6_556 no
Si1 Tb1 O4 K1 -110.19(10) . 6_556 no
K1 Tb1 O4 K1 85.51(11) 6 6_556 no
K2 Tb1 O4 K1 162.79(15) 2_564 6_556 no
K2 Tb1 O4 K1 -69.82(12) 8_655 6_556 no
K2 Tb1 O4 K1 12.47(16) 4_455 6_556 no
O6 Tb1 O5 Si2 -130.8(3) . 1_554 no
O1 Tb1 O5 Si2 56.7(3) . 1_554 no
O5 Tb1 O5 Si2 -42.4(4) 7_565 1_554 no
O4 Tb1 O5 Si2 140.2(3) . 1_554 no
O4 Tb1 O5 Si2 -174.0(18) 7_565 1_554 no
Si1 Tb1 O5 Si2 74.3(3) . 1_554 no
K1 Tb1 O5 Si2 -176.7(3) 6_556 1_554 no
K1 Tb1 O5 Si2 -89.0(3) 6 1_554 no
K2 Tb1 O5 Si2 110.1(3) 2_564 1_554 no
K2 Tb1 O5 Si2 -15.1(4) 8_655 1_554 no
K2 Tb1 O5 Si2 -82.2(3) 4_455 1_554 no
O6 Tb1 O5 K2 119.06(12) . 2_564 no
O1 Tb1 O5 K2 -53.45(14) . 2_564 no
O5 Tb1 O5 K2 -152.59(6) 7_565 2_564 no
O4 Tb1 O5 K2 30.09(12) . 2_564 no
O4 Tb1 O5 K2 76(2) 7_565 2_564 no
Si1 Tb1 O5 K2 -35.80(12) . 2_564 no
K1 Tb1 O5 K2 73.15(11) 6_556 2_564 no
K1 Tb1 O5 K2 160.83(14) 6 2_564 no
K2 Tb1 O5 K2 -125.29(10) 8_655 2_564 no
K2 Tb1 O5 K2 167.67(5) 4_455 2_564 no
O6 Tb1 O5 K2 32.94(14) . 6_556 no
O1 Tb1 O5 K2 -139.58(14) . 6_556 no
O5 Tb1 O5 K2 121.28(10) 7_565 6_556 no
O4 Tb1 O5 K2 -56.04(13) . 6_556 no
O4 Tb1 O5 K2 -10(2) 7_565 6_556 no
Si1 Tb1 O5 K2 -121.92(9) . 6_556 no
K1 Tb1 O5 K2 -12.97(17) 6_556 6_556 no
K1 Tb1 O5 K2 74.71(10) 6 6_556 no
K2 Tb1 O5 K2 -86.13(14) 2_564 6_556 no
K2 Tb1 O5 K2 148.59(6) 8_655 6_556 no
K2 Tb1 O5 K2 81.55(13) 4_455 6_556 no
O6 Tb1 O5 K1 -41.77(11) . 6 no
O1 Tb1 O5 K1 145.72(11) . 6 no
O5 Tb1 O5 K1 46.58(13) 7_565 6 no
O4 Tb1 O5 K1 -130.74(11) . 6 no
O4 Tb1 O5 K1 -85(2) 7_565 6 no
Si1 Tb1 O5 K1 163.37(4) . 6 no
K1 Tb1 O5 K1 -87.68(11) 6_556 6 no
K2 Tb1 O5 K1 -160.83(14) 2_564 6 no
K2 Tb1 O5 K1 73.88(11) 8_655 6 no
K2 Tb1 O5 K1 6.84(10) 4_455 6 no
O1 Tb1 O6 Si1 0.0 . 6_556 no
O5 Tb1 O6 Si1 133.23(10) 7_565 6_556 no
O5 Tb1 O6 Si1 -133.23(10) . 6_556 no
O4 Tb1 O6 Si1 -44.32(10) . 6_556 no
O4 Tb1 O6 Si1 44.32(10) 7_565 6_556 no
Si1 Tb1 O6 Si1 0.0 . 6_556 no
K1 Tb1 O6 Si1 0.0 6_556 6_556 no
K1 Tb1 O6 Si1 180.0 6 6_556 no
K2 Tb1 O6 Si1 -90.93(5) 2_564 6_556 no
K2 Tb1 O6 Si1 90.93(5) 8_655 6_556 no
K2 Tb1 O6 Si1 105.59(9) 4_455 6_556 no
O1 Tb1 O6 K1 180.0 . 6 no
O5 Tb1 O6 K1 -46.77(10) 7_565 6 no
O5 Tb1 O6 K1 46.77(10) . 6 no
O4 Tb1 O6 K1 135.68(10) . 6 no
O4 Tb1 O6 K1 -135.68(10) 7_565 6 no
Si1 Tb1 O6 K1 180.0 . 6 no
K1 Tb1 O6 K1 180.0 6_556 6 no
K2 Tb1 O6 K1 89.07(5) 2_564 6 no
K2 Tb1 O6 K1 -89.07(5) 8_655 6 no
K2 Tb1 O6 K1 -74.41(9) 4_455 6 no
O1 Tb1 O6 K1 0.0 . 6_556 no
O5 Tb1 O6 K1 133.23(10) 7_565 6_556 no
O5 Tb1 O6 K1 -133.23(10) . 6_556 no
O4 Tb1 O6 K1 -44.32(10) . 6_556 no
O4 Tb1 O6 K1 44.32(10) 7_565 6_556 no
Si1 Tb1 O6 K1 0.0 . 6_556 no
K1 Tb1 O6 K1 180.0 6 6_556 no
K2 Tb1 O6 K1 -90.93(5) 2_564 6_556 no
K2 Tb1 O6 K1 90.93(5) 8_655 6_556 no
K2 Tb1 O6 K1 105.59(9) 4_455 6_556 no
O1 Tb1 O6 K2 -105.59(9) . 4_455 no
O5 Tb1 O6 K2 27.63(14) 7_565 4_455 no
O5 Tb1 O6 K2 121.18(14) . 4_455 no
O4 Tb1 O6 K2 -149.91(14) . 4_455 no
O4 Tb1 O6 K2 -61.28(13) 7_565 4_455 no
Si1 Tb1 O6 K2 -105.59(9) . 4_455 no
K1 Tb1 O6 K2 -105.59(9) 6_556 4_455 no
K1 Tb1 O6 K2 74.41(9) 6 4_455 no
K2 Tb1 O6 K2 163.48(5) 2_564 4_455 no
K2 Tb1 O6 K2 -14.67(14) 8_655 4_455 no
O1 Tb1 O6 K2 105.59(9) . 6_556 no
O5 Tb1 O6 K2 -121.18(14) 7_565 6_556 no
O5 Tb1 O6 K2 -27.63(14) . 6_556 no
O4 Tb1 O6 K2 61.28(13) . 6_556 no
O4 Tb1 O6 K2 149.91(14) 7_565 6_556 no
Si1 Tb1 O6 K2 105.59(9) . 6_556 no
K1 Tb1 O6 K2 105.59(9) 6_556 6_556 no
K1 Tb1 O6 K2 -74.41(9) 6 6_556 no
K2 Tb1 O6 K2 14.67(14) 2_564 6_556 no
K2 Tb1 O6 K2 -163.48(5) 8_655 6_556 no
K2 Tb1 O6 K2 -148.81(19) 4_455 6_556 no
